data_1543999
loop_
_publ_author_name
'Peter E. Kraft'
'Jessica E. Mizzi'
'Robert L. LaDuc'

_publ_section_title
;
 Divalent metal sulfoisophthalate coordination polymers with isomeric
 pyridylnicotinamide coligands
;
_journal_name_full 'Inorganica Chimica Acta'
_journal_page_first 449
_journal_page_last 457
_journal_paper_doi 10.1016/j.ica.2013.10.003
_journal_volume 409B
_journal_year 2014
_chemical_formula_sum 'C19 H15 Cu N3 O9 S'
_chemical_formula_weight 524.94
_space_group_IT_number 2
_symmetry_cell_setting triclinic
_symmetry_space_group_name_Hall '-P 1'
_symmetry_space_group_name_H-M 'P -1'
_atom_sites_solution_hydrogens geom
_atom_sites_solution_primary direct
_atom_sites_solution_secondary difmap
_cell_angle_alpha 96.6450(10)
_cell_angle_beta 103.5500(10)
_cell_angle_gamma 116.2830(10)
_cell_formula_units_Z 2
_cell_length_a 9.1424(7)
_cell_length_b 9.8221(7)
_cell_length_c 13.1380(10)
_cell_measurement_reflns_used 9430
_cell_measurement_temperature 173(2)
_cell_measurement_theta_max 25.32
_cell_measurement_theta_min 2.54
_cell_volume 995.22(13)
_computing_cell_refinement 'Bruker SAINT'
_computing_data_collection 'Bruker APEX2'
_computing_data_reduction 'Bruker SAINT'
_computing_molecular_graphics 'Bruker SHELXTL'
_computing_publication_material 'Bruker SHELXTL'
_computing_structure_refinement 'SHELXL-97 (Sheldrick, 2008)'
_computing_structure_solution 'SHELXS-97 (Sheldrick, 2008)'
_diffrn_ambient_temperature 173(2)
_diffrn_measured_fraction_theta_full 1.000
_diffrn_measured_fraction_theta_max 0.997
_diffrn_measurement_device_type 'Bruker APEX-II CCD'
_diffrn_measurement_method '\f and \w scans'
_diffrn_radiation_monochromator graphite
_diffrn_radiation_source 'fine-focus sealed tube'
_diffrn_radiation_type MoK\a
_diffrn_radiation_wavelength 0.71073
_diffrn_reflns_av_R_equivalents 0.0395
_diffrn_reflns_av_sigmaI/netI 0.0305
_diffrn_reflns_limit_h_max 10
_diffrn_reflns_limit_h_min -11
_diffrn_reflns_limit_k_max 11
_diffrn_reflns_limit_k_min -11
_diffrn_reflns_limit_l_max 15
_diffrn_reflns_limit_l_min -15
_diffrn_reflns_number 18218
_diffrn_reflns_theta_full 25.00
_diffrn_reflns_theta_max 25.32
_diffrn_reflns_theta_min 1.65
_exptl_absorpt_coefficient_mu 1.264
_exptl_absorpt_correction_T_max 0.8419
_exptl_absorpt_correction_T_min 0.7970
_exptl_absorpt_correction_type multi-scan
_exptl_absorpt_process_details sadabs
_exptl_crystal_colour blue
_exptl_crystal_density_diffrn 1.752
_exptl_crystal_density_method none
_exptl_crystal_description block
_exptl_crystal_F_000 534
_exptl_crystal_size_max 0.19
_exptl_crystal_size_mid 0.15
_exptl_crystal_size_min 0.14
_refine_diff_density_max 0.388
_refine_diff_density_min -0.389
_refine_diff_density_rms 0.070
_refine_ls_extinction_method none
_refine_ls_goodness_of_fit_ref 1.051
_refine_ls_hydrogen_treatment mixed
_refine_ls_matrix_type full
_refine_ls_number_parameters 310
_refine_ls_number_reflns 3602
_refine_ls_number_restraints 5
_refine_ls_restrained_S_all 1.052
_refine_ls_R_factor_all 0.0375
_refine_ls_R_factor_gt 0.0301
_refine_ls_shift/su_max 0.000
_refine_ls_shift/su_mean 0.000
_refine_ls_structure_factor_coef Fsqd
_refine_ls_weighting_details 'calc w=1/[\s^2^(Fo^2^)+(0.0254P)^2^+1.4374P] where P=(Fo^2^+2Fc^2^)/3'
_refine_ls_weighting_scheme calc
_refine_ls_wR_factor_gt 0.0680
_refine_ls_wR_factor_ref 0.0726
_reflns_number_gt 3142
_reflns_number_total 3602
_reflns_threshold_expression >2sigma(I)
_cod_data_source_file ICA-2014-409B-449-457-3.cif
_cod_data_source_block p1b
_cod_depositor_comments
;
The following automatic conversions were performed:

'_journal_paper_doi' value
'http://dx.doi.org/10.1016/j.ica.2013.10.003' was changed to
'10.1016/j.ica.2013.10.003'.

Automatic conversion script
Id: cif_fix_values 6433 2018-09-21 13:16:33Z andrius 
;
_cod_original_sg_symbol_H-M P-1
_cod_database_code 1543999

loop_
_symmetry_equiv_pos_as_xyz
'x, y, z'
'-x, -y, -z'

loop_
_atom_site_label
_atom_site_type_symbol
_atom_site_fract_x
_atom_site_fract_y
_atom_site_fract_z
_atom_site_U_iso_or_equiv
_atom_site_adp_type
_atom_site_occupancy
_atom_site_symmetry_multiplicity
_atom_site_calc_flag
_atom_site_refinement_flags
_atom_site_disorder_assembly
_atom_site_disorder_group
Cu1 Cu 0.77299(4) 0.34716(3) 0.01006(2) 0.01425(10) Uani 1 1 d . . .
S2 S 1.36897(8) 0.13644(7) 0.32824(5) 0.01328(14) Uani 1 1 d . . .
O1 O 0.1921(2) -0.1355(2) -0.29164(14) 0.0222(4) Uani 1 1 d . . .
O2 O 1.3695(2) 0.0181(2) 0.38487(14) 0.0180(4) Uani 1 1 d . . .
O3 O 1.4956(2) 0.1795(2) 0.27098(14) 0.0183(4) Uani 1 1 d . . .
O4 O 1.3846(2) 0.2734(2) 0.39591(14) 0.0200(4) Uani 1 1 d . . .
O5 O 0.7275(2) 0.1253(2) 0.00342(14) 0.0182(4) Uani 1 1 d . . .
O6 O 0.9425(2) 0.32469(19) 0.12978(13) 0.0140(4) Uani 1 1 d . . .
O7 O 0.8985(2) -0.42729(19) 0.05551(14) 0.0149(4) Uani 1 1 d . . .
O8 O 0.5885(2) 0.3303(2) 0.09893(16) 0.0206(4) Uani 1 1 d D . .
H8OA H 0.533(3) 0.257(3) 0.124(2) 0.025 Uiso 1 1 d D . .
H8OB H 0.517(3) 0.359(3) 0.072(2) 0.025 Uiso 1 1 d D . .
O9 O 0.6672(2) -0.4046(2) -0.01847(15) 0.0215(4) Uani 1 1 d . . .
N1 N -0.2154(3) -0.5266(3) -0.64190(19) 0.0255(6) Uani 1 1 d D . .
H1N H -0.302(3) -0.617(3) -0.683(2) 0.031 Uiso 1 1 d D . .
N2 N 0.2068(3) -0.1069(3) -0.45894(17) 0.0182(5) Uani 1 1 d D . .
H2N H 0.280(3) -0.058(3) -0.492(2) 0.022 Uiso 1 1 d D . .
N3 N 0.6347(3) 0.2954(2) -0.14497(16) 0.0145(5) Uani 1 1 d . . .
C1 C -0.2195(4) -0.4573(3) -0.5498(2) 0.0266(7) Uani 1 1 d . . .
H1 H -0.3195 -0.5049 -0.5286 0.032 Uiso 1 1 calc R . .
C2 C -0.0819(3) -0.3187(3) -0.4857(2) 0.0250(7) Uani 1 1 d . . .
H2 H -0.0853 -0.2706 -0.4199 0.030 Uiso 1 1 calc R . .
C3 C 0.0640(3) -0.2487(3) -0.5181(2) 0.0163(5) Uani 1 1 d . . .
C4 C 0.0616(4) -0.3222(3) -0.6161(2) 0.0219(6) Uani 1 1 d . . .
H4 H 0.1575 -0.2753 -0.6412 0.026 Uiso 1 1 calc R . .
C5 C -0.0787(4) -0.4617(3) -0.6763(2) 0.0268(7) Uani 1 1 d . . .
H5 H -0.0793 -0.5128 -0.7425 0.032 Uiso 1 1 calc R . .
C6 C 0.2585(3) -0.0542(3) -0.3476(2) 0.0165(6) Uani 1 1 d . . .
C7 C 0.4026(3) 0.1104(3) -0.3011(2) 0.0152(5) Uani 1 1 d . . .
C8 C 0.4397(3) 0.2230(3) -0.3597(2) 0.0197(6) Uani 1 1 d . . .
H8 H 0.3726 0.1985 -0.4331 0.024 Uiso 1 1 calc R . .
C9 C 0.5770(4) 0.3723(3) -0.3088(2) 0.0224(6) Uani 1 1 d . . .
H9 H 0.6049 0.4521 -0.3468 0.027 Uiso 1 1 calc R . .
C10 C 0.6724(3) 0.4035(3) -0.2026(2) 0.0195(6) Uani 1 1 d . . .
H10 H 0.7683 0.5052 -0.1689 0.023 Uiso 1 1 calc R . .
C11 C 0.5019(3) 0.1517(3) -0.1936(2) 0.0146(5) Uani 1 1 d . . .
H11 H 0.4746 0.0749 -0.1531 0.018 Uiso 1 1 calc R . .
C12 C 0.8642(3) 0.1800(3) 0.08328(19) 0.0127(5) Uani 1 1 d . . .
C13 C 0.9367(3) 0.0772(3) 0.11765(19) 0.0128(5) Uani 1 1 d . . .
C14 C 0.8483(3) -0.0810(3) 0.06804(19) 0.0137(5) Uani 1 1 d . . .
H14 H 0.7388 -0.1251 0.0143 0.016 Uiso 1 1 calc R . .
C15 C 0.9184(3) -0.1765(3) 0.09624(19) 0.0127(5) Uani 1 1 d . . .
C16 C 1.0788(3) -0.1113(3) 0.17520(19) 0.0132(5) Uani 1 1 d . . .
H16 H 1.1292 -0.1749 0.1941 0.016 Uiso 1 1 calc R . .
C17 C 1.1647(3) 0.0481(3) 0.22623(19) 0.0129(5) Uani 1 1 d . . .
C18 C 1.0948(3) 0.1428(3) 0.1978(2) 0.0135(5) Uani 1 1 d . . .
H18 H 1.1544 0.2516 0.2328 0.016 Uiso 1 1 calc R . .
C19 C 0.8174(3) -0.3488(3) 0.03936(19) 0.0140(5) Uani 1 1 d . . .

loop_
_atom_site_aniso_label
_atom_site_aniso_U_11
_atom_site_aniso_U_22
_atom_site_aniso_U_33
_atom_site_aniso_U_23
_atom_site_aniso_U_13
_atom_site_aniso_U_12
Cu1 0.01575(17) 0.00816(16) 0.01424(17) 0.00066(12) -0.00163(12) 0.00565(13)
S2 0.0119(3) 0.0117(3) 0.0130(3) 0.0027(2) 0.0017(2) 0.0042(3)
O1 0.0191(10) 0.0200(10) 0.0177(10) 0.0028(8) 0.0057(8) 0.0020(8)
O2 0.0178(10) 0.0178(10) 0.0172(9) 0.0078(8) 0.0027(8) 0.0084(8)
O3 0.0141(9) 0.0178(10) 0.0185(9) 0.0041(8) 0.0054(7) 0.0041(8)
O4 0.0205(10) 0.0158(10) 0.0176(9) -0.0015(8) 0.0002(8) 0.0080(8)
O5 0.0179(10) 0.0114(9) 0.0196(9) 0.0009(7) -0.0018(8) 0.0069(8)
O6 0.0152(9) 0.0080(9) 0.0165(9) 0.0018(7) 0.0021(7) 0.0056(7)
O7 0.0165(9) 0.0093(9) 0.0179(9) 0.0021(7) 0.0012(7) 0.0077(8)
O8 0.0202(10) 0.0231(11) 0.0256(11) 0.0129(8) 0.0097(8) 0.0136(9)
O9 0.0153(10) 0.0129(9) 0.0291(11) -0.0006(8) -0.0019(8) 0.0067(8)
N1 0.0201(13) 0.0158(12) 0.0226(13) -0.0019(10) -0.0015(10) -0.0006(10)
N2 0.0158(12) 0.0147(11) 0.0133(11) -0.0016(9) 0.0045(9) -0.0003(10)
N3 0.0148(11) 0.0114(11) 0.0149(11) 0.0006(9) 0.0013(9) 0.0067(9)
C1 0.0183(15) 0.0262(16) 0.0213(15) 0.0031(12) 0.0029(12) 0.0017(13)
C2 0.0182(14) 0.0264(16) 0.0185(14) -0.0019(12) 0.0045(11) 0.0033(13)
C3 0.0155(13) 0.0134(13) 0.0143(13) 0.0026(10) 0.0012(10) 0.0041(11)
C4 0.0230(15) 0.0196(14) 0.0174(14) 0.0025(11) 0.0074(11) 0.0056(12)
C5 0.0297(17) 0.0233(16) 0.0192(14) -0.0025(12) 0.0068(12) 0.0083(13)
C6 0.0127(13) 0.0174(14) 0.0163(13) 0.0004(11) 0.0028(11) 0.0065(11)
C7 0.0134(13) 0.0132(13) 0.0151(13) 0.0003(10) 0.0019(10) 0.0054(11)
C8 0.0229(15) 0.0198(14) 0.0125(13) 0.0024(11) 0.0013(11) 0.0095(12)
C9 0.0267(15) 0.0150(14) 0.0191(14) 0.0072(11) 0.0050(12) 0.0054(12)
C10 0.0196(14) 0.0131(13) 0.0191(14) 0.0017(11) 0.0042(11) 0.0039(11)
C11 0.0162(13) 0.0136(13) 0.0152(13) 0.0039(10) 0.0049(10) 0.0081(11)
C12 0.0147(13) 0.0126(13) 0.0120(12) 0.0040(10) 0.0053(10) 0.0069(11)
C13 0.0147(13) 0.0107(12) 0.0147(12) 0.0038(10) 0.0056(10) 0.0071(10)
C14 0.0124(12) 0.0153(13) 0.0115(12) 0.0028(10) 0.0021(10) 0.0062(11)
C15 0.0146(13) 0.0099(12) 0.0138(12) 0.0040(10) 0.0053(10) 0.0055(10)
C16 0.0153(13) 0.0126(13) 0.0150(12) 0.0059(10) 0.0064(10) 0.0083(11)
C17 0.0106(12) 0.0130(12) 0.0132(12) 0.0028(10) 0.0033(10) 0.0045(10)
C18 0.0145(13) 0.0077(12) 0.0166(13) 0.0035(10) 0.0054(10) 0.0037(10)
C19 0.0172(14) 0.0122(13) 0.0127(12) 0.0032(10) 0.0048(10) 0.0072(11)

loop_
_atom_type_symbol
_atom_type_description
_atom_type_scat_dispersion_real
_atom_type_scat_dispersion_imag
_atom_type_scat_source
C C 0.0033 0.0016 'International Tables Vol C Tables 4.2.6.8 and 6.1.1.4'
H H 0.0000 0.0000 'International Tables Vol C Tables 4.2.6.8 and 6.1.1.4'
N N 0.0061 0.0033 'International Tables Vol C Tables 4.2.6.8 and 6.1.1.4'
O O 0.0106 0.0060 'International Tables Vol C Tables 4.2.6.8 and 6.1.1.4'
S S 0.1246 0.1234 'International Tables Vol C Tables 4.2.6.8 and 6.1.1.4'
Cu Cu 0.3201 1.2651 'International Tables Vol C Tables 4.2.6.8 and 6.1.1.4'

loop_
_geom_angle_atom_site_label_1
_geom_angle_atom_site_label_2
_geom_angle_atom_site_label_3
_geom_angle
_geom_angle_site_symmetry_1
_geom_angle_site_symmetry_3
O7 Cu1 N3 105.27(8) 1_565 .
O7 Cu1 O5 157.60(7) 1_565 .
N3 Cu1 O5 93.50(8) . .
O7 Cu1 O6 93.02(7) 1_565 .
N3 Cu1 O6 151.42(8) . .
O5 Cu1 O6 65.09(7) . .
O7 Cu1 O8 93.11(7) 1_565 .
N3 Cu1 O8 103.84(8) . .
O5 Cu1 O8 94.16(7) . .
O6 Cu1 O8 96.75(7) . .
O2 S2 O4 113.82(11) . .
O2 S2 O3 111.86(11) . .
O4 S2 O3 111.93(11) . .
O2 S2 C17 106.55(11) . .
O4 S2 C17 106.33(11) . .
O3 S2 C17 105.69(11) . .
C12 O5 Cu1 88.22(14) . .
C12 O6 Cu1 87.26(14) . .
C19 O7 Cu1 119.68(16) . 1_545
Cu1 O8 H8OA 128(2) . .
Cu1 O8 H8OB 115(2) . .
H8OA O8 H8OB 104(3) . .
C1 N1 C5 121.6(2) . .
C1 N1 H1N 121(2) . .
C5 N1 H1N 117(2) . .
C3 N2 C6 123.9(2) . .
C3 N2 H2N 117.3(19) . .
C6 N2 H2N 117(2) . .
C11 N3 C10 118.5(2) . .
C11 N3 Cu1 120.39(17) . .
C10 N3 Cu1 121.10(17) . .
N1 C1 C2 120.9(3) . .
N1 C1 H1 119.6 . .
C2 C1 H1 119.6 . .
C1 C2 C3 119.2(3) . .
C1 C2 H2 120.4 . .
C3 C2 H2 120.4 . .
N2 C3 C4 119.0(2) . .
N2 C3 C2 122.6(2) . .
C4 C3 C2 118.3(2) . .
C5 C4 C3 120.0(3) . .
C5 C4 H4 120.0 . .
C3 C4 H4 120.0 . .
N1 C5 C4 120.0(3) . .
N1 C5 H5 120.0 . .
C4 C5 H5 120.0 . .
O1 C6 N2 122.5(2) . .
O1 C6 C7 122.2(2) . .
N2 C6 C7 115.3(2) . .
C8 C7 C11 118.9(2) . .
C8 C7 C6 123.1(2) . .
C11 C7 C6 117.9(2) . .
C7 C8 C9 118.5(2) . .
C7 C8 H8 120.8 . .
C9 C8 H8 120.8 . .
C10 C9 C8 119.3(2) . .
C10 C9 H9 120.4 . .
C8 C9 H9 120.4 . .
N3 C10 C9 122.4(2) . .
N3 C10 H10 118.8 . .
C9 C10 H10 118.8 . .
N3 C11 C7 122.4(2) . .
N3 C11 H11 118.8 . .
C7 C11 H11 118.8 . .
O6 C12 O5 119.0(2) . .
O6 C12 C13 120.4(2) . .
O5 C12 C13 120.5(2) . .
O6 C12 Cu1 60.22(12) . .
O5 C12 Cu1 59.08(12) . .
C13 C12 Cu1 171.26(17) . .
C14 C13 C18 120.6(2) . .
C14 C13 C12 120.0(2) . .
C18 C13 C12 119.4(2) . .
C13 C14 C15 120.4(2) . .
C13 C14 H14 119.8 . .
C15 C14 H14 119.8 . .
C14 C15 C16 119.5(2) . .
C14 C15 C19 118.5(2) . .
C16 C15 C19 122.0(2) . .
C15 C16 C17 119.4(2) . .
C15 C16 H16 120.3 . .
C17 C16 H16 120.3 . .
C18 C17 C16 120.9(2) . .
C18 C17 S2 118.01(19) . .
C16 C17 S2 121.05(19) . .
C17 C18 C13 119.2(2) . .
C17 C18 H18 120.4 . .
C13 C18 H18 120.4 . .
O9 C19 O7 124.6(2) . .
O9 C19 C15 119.4(2) . .
O7 C19 C15 116.0(2) . .

loop_
_geom_bond_atom_site_label_1
_geom_bond_atom_site_label_2
_geom_bond_distance
_geom_bond_site_symmetry_2
Cu1 O7 1.9242(17) 1_565
Cu1 N3 1.998(2) .
Cu1 O5 2.0158(17) .
Cu1 O6 2.0409(17) .
Cu1 O8 2.2260(19) .
S2 O2 1.4520(18) .
S2 O4 1.4536(18) .
S2 O3 1.4604(18) .
S2 C17 1.778(2) .
O1 C6 1.209(3) .
O5 C12 1.269(3) .
O6 C12 1.264(3) .
O7 C19 1.288(3) .
O7 Cu1 1.9242(17) 1_545
O8 H8OA 0.832(17) .
O8 H8OB 0.843(17) .
O9 C19 1.229(3) .
N1 C1 1.335(4) .
N1 C5 1.341(4) .
N1 H1N 0.878(18) .
N2 C3 1.383(3) .
N2 C6 1.384(3) .
N2 H2N 0.872(17) .
N3 C11 1.336(3) .
N3 C10 1.343(3) .
C1 C2 1.366(4) .
C1 H1 0.9500 .
C2 C3 1.398(4) .
C2 H2 0.9500 .
C3 C4 1.392(4) .
C4 C5 1.366(4) .
C4 H4 0.9500 .
C5 H5 0.9500 .
C6 C7 1.493(3) .
C7 C8 1.386(4) .
C7 C11 1.387(3) .
C8 C9 1.387(4) .
C8 H8 0.9500 .
C9 C10 1.377(4) .
C9 H9 0.9500 .
C10 H10 0.9500 .
C11 H11 0.9500 .
C12 C13 1.490(3) .
C13 C14 1.379(3) .
C13 C18 1.385(3) .
C14 C15 1.389(3) .
C14 H14 0.9500 .
C15 C16 1.392(3) .
C15 C19 1.508(3) .
C16 C17 1.392(3) .
C16 H16 0.9500 .
C17 C18 1.381(3) .
C18 H18 0.9500 .

loop_
_geom_hbond_atom_site_label_D
_geom_hbond_atom_site_label_H
_geom_hbond_atom_site_label_A
_geom_hbond_distance_DH
_geom_hbond_distance_HA
_geom_hbond_distance_DA
_geom_hbond_angle_DHA
_geom_hbond_site_symmetry_A
O8 H8OA O3 0.832(17) 2.20(2) 2.930(3) 146(3) 1_455
O8 H8OB O9 0.843(17) 1.927(18) 2.765(3) 172(3) 2_655
N1 H1N O3 0.878(18) 1.92(2) 2.773(3) 162(3) 1_344
N2 H2N O2 0.872(17) 2.05(2) 2.885(3) 159(3) 1_454

loop_
_geom_torsion_atom_site_label_1
_geom_torsion_atom_site_label_2
_geom_torsion_atom_site_label_3
_geom_torsion_atom_site_label_4
_geom_torsion
_geom_torsion_site_symmetry_1
_geom_torsion_site_symmetry_2
_geom_torsion_site_symmetry_3
_geom_torsion_site_symmetry_4
O7 Cu1 O5 C12 9.1(3) 1_565 . . .
N3 Cu1 O5 C12 156.34(15) . . . .
O6 Cu1 O5 C12 -3.97(13) . . . .
O8 Cu1 O5 C12 -99.50(14) . . . .
O7 Cu1 O6 C12 -171.05(14) 1_565 . . .
N3 Cu1 O6 C12 -40.7(2) . . . .
O5 Cu1 O6 C12 3.99(13) . . . .
O8 Cu1 O6 C12 95.45(14) . . . .
O7 Cu1 N3 C11 -163.28(18) 1_565 . . .
O5 Cu1 N3 C11 29.1(2) . . . .
O6 Cu1 N3 C11 68.8(3) . . . .
O8 Cu1 N3 C11 -66.1(2) . . . .
C12 Cu1 N3 C11 44.1(2) . . . .
O7 Cu1 N3 C10 16.7(2) 1_565 . . .
O5 Cu1 N3 C10 -151.0(2) . . . .
O6 Cu1 N3 C10 -111.3(2) . . . .
O8 Cu1 N3 C10 113.9(2) . . . .
C12 Cu1 N3 C10 -136.00(19) . . . .
C5 N1 C1 C2 -1.6(5) . . . .
N1 C1 C2 C3 0.6(5) . . . .
C6 N2 C3 C4 -152.6(3) . . . .
C6 N2 C3 C2 30.1(4) . . . .
C1 C2 C3 N2 178.5(3) . . . .
C1 C2 C3 C4 1.2(4) . . . .
N2 C3 C4 C5 -179.5(3) . . . .
C2 C3 C4 C5 -2.1(4) . . . .
C1 N1 C5 C4 0.6(5) . . . .
C3 C4 C5 N1 1.2(5) . . . .
C3 N2 C6 O1 7.6(4) . . . .
C3 N2 C6 C7 -172.5(2) . . . .
O1 C6 C7 C8 -155.9(3) . . . .
N2 C6 C7 C8 24.3(4) . . . .
O1 C6 C7 C11 23.3(4) . . . .
N2 C6 C7 C11 -156.5(2) . . . .
C11 C7 C8 C9 1.1(4) . . . .
C6 C7 C8 C9 -179.7(2) . . . .
C7 C8 C9 C10 0.5(4) . . . .
C11 N3 C10 C9 1.5(4) . . . .
Cu1 N3 C10 C9 -178.5(2) . . . .
C8 C9 C10 N3 -1.8(4) . . . .
C10 N3 C11 C7 0.2(4) . . . .
Cu1 N3 C11 C7 -179.85(19) . . . .
C8 C7 C11 N3 -1.5(4) . . . .
C6 C7 C11 N3 179.3(2) . . . .
Cu1 O6 C12 O5 -6.6(2) . . . .
Cu1 O6 C12 C13 169.9(2) . . . .
Cu1 O5 C12 O6 6.7(2) . . . .
Cu1 O5 C12 C13 -169.8(2) . . . .
O7 Cu1 C12 O6 10.94(17) 1_565 . . .
N3 Cu1 C12 O6 158.17(13) . . . .
O5 Cu1 C12 O6 -173.3(2) . . . .
O8 Cu1 C12 O6 -89.05(14) . . . .
O7 Cu1 C12 O5 -175.77(13) 1_565 . . .
N3 Cu1 C12 O5 -28.55(17) . . . .
O6 Cu1 C12 O5 173.3(2) . . . .
O8 Cu1 C12 O5 84.23(14) . . . .
O7 Cu1 C12 C13 -85.9(12) 1_565 . . .
N3 Cu1 C12 C13 61.3(12) . . . .
O5 Cu1 C12 C13 89.8(12) . . . .
O6 Cu1 C12 C13 -96.9(12) . . . .
O8 Cu1 C12 C13 174.1(12) . . . .
O6 C12 C13 C14 178.5(2) . . . .
O5 C12 C13 C14 -5.0(4) . . . .
Cu1 C12 C13 C14 -89.7(12) . . . .
O6 C12 C13 C18 -2.9(4) . . . .
O5 C12 C13 C18 173.5(2) . . . .
Cu1 C12 C13 C18 88.9(12) . . . .
C18 C13 C14 C15 -1.4(4) . . . .
C12 C13 C14 C15 177.2(2) . . . .
C13 C14 C15 C16 0.1(4) . . . .
C13 C14 C15 C19 -179.7(2) . . . .
C14 C15 C16 C17 1.3(4) . . . .
C19 C15 C16 C17 -178.9(2) . . . .
C15 C16 C17 C18 -1.5(4) . . . .
C15 C16 C17 S2 179.53(18) . . . .
O2 S2 C17 C18 148.25(19) . . . .
O4 S2 C17 C18 26.5(2) . . . .
O3 S2 C17 C18 -92.6(2) . . . .
O2 S2 C17 C16 -32.8(2) . . . .
O4 S2 C17 C16 -154.5(2) . . . .
O3 S2 C17 C16 86.4(2) . . . .
C16 C17 C18 C13 0.3(4) . . . .
S2 C17 C18 C13 179.25(18) . . . .
C14 C13 C18 C17 1.2(4) . . . .
C12 C13 C18 C17 -177.4(2) . . . .
Cu1 O7 C19 O9 -11.9(3) 1_545 . . .
Cu1 O7 C19 C15 168.46(15) 1_545 . . .
C14 C15 C19 O9 -10.2(4) . . . .
C16 C15 C19 O9 170.0(2) . . . .
C14 C15 C19 O7 169.4(2) . . . .
C16 C15 C19 O7 -10.4(3) . . . .
